data_6000493
loop_
_publ_author_name
'Junghwan Do'
'Ranko P. Bontchev'
'Allan J. Jacobson'

_publ_contact_author_email ajjacob@uh.edu
_publ_contact_author_fax '713 743 2787'
_publ_contact_author_phone '713 743 2785'
_publ_section_title
;
 A Hydrothermal Investigation of the 1/2V~2~O~5~-H~2~C~2~O~4~ 
 / H~3~PO~4~ / NH~4~OH System: Synthesis and Structures of 
 (NH~4~)VOPO~4~1.5H~2~O, (NH~4~) (NH~4~)~0.5~VOPO~4~1.5H~2~O,
 (NH~4~)~2~[VO(H~2~O)~3~]~2~[VO(H~2~O)][VO(PO~4~)~2~]~2~3H~2~O, 
 and (NH~4~)~2~[VO(HPO~4~)]~2~(C~2~O~4~)H~2~O 
;
_journal_name_full 'Inorganic Chemistry'
_journal_page_first 3230
_journal_page_last 3237
_journal_paper_doi 10.1021/ic0000303
_journal_volume 39
_journal_year 2000
_chemical_formula_moiety '(H4 N 1+), V P O5 1-, 1.5(H2 O)'
_chemical_formula_sum 'H7 N O6.5 P V'
_chemical_formula_weight 206.97
_chemical_name_common 'Vanadium phosphate'
_chemical_name_systematic Ammoniumvanadylphosphatesesquihydrate
_space_group_IT_number 139
_space_group_name_H-M_alt 'I 4/m m m'
_symmetry_cell_setting tetragonal
_symmetry_space_group_name_Hall '-I 4 2'
_symmetry_space_group_name_H-M 'I 4/m m m'
_atom_sites_solution_hydrogens geom
_atom_sites_solution_primary direct
_atom_sites_solution_secondary difmap
_cell_angle_alpha 90.000
_cell_angle_beta 90.000
_cell_angle_gamma 90.000
_cell_formula_units_Z 4
_cell_length_a 6.3160(5)
_cell_length_b 6.3160(5)
_cell_length_c 13.5400(15)
_cell_measurement_temperature 293(2)
_cell_volume 540.14(9)
_computing_cell_refinement SAINT
_computing_data_collection SMART
_computing_data_reduction SANIT
_computing_molecular_graphics DIAMOND
_computing_publication_material 'MS-DOS 6.22 EDITOR'
_computing_structure_refinement 'SHELXL-96 (Sheldrick, 1996)'
_computing_structure_solution 'SHELXS-96 (Sheldrick, 1990)'
_diffrn_ambient_temperature 293(2)
_diffrn_measurement_device 'three-circle diffractometer'
_diffrn_measurement_method 'Siemens SMART CCD diffractometer'
_diffrn_radiation_monochromator graphite
_diffrn_radiation_source 'fine-focus sealed tube'
_diffrn_radiation_type MoK\a
_diffrn_radiation_wavelength 0.71073
_diffrn_reflns_av_R_equivalents 0.0267
_diffrn_reflns_av_sigmaI/netI 0.0168
_diffrn_reflns_limit_h_max 8
_diffrn_reflns_limit_h_min -5
_diffrn_reflns_limit_k_max 8
_diffrn_reflns_limit_k_min -7
_diffrn_reflns_limit_l_max 17
_diffrn_reflns_limit_l_min -14
_diffrn_reflns_number 1687
_diffrn_reflns_theta_max 28.22
_diffrn_reflns_theta_min 3.01
_exptl_absorpt_coefficient_mu 2.057
_exptl_absorpt_correction_type 'Sadabs(Sheldrick, 1997)'
_exptl_crystal_colour green
_exptl_crystal_density_diffrn 2.034
_exptl_crystal_density_method 'not measured'
_exptl_crystal_description polyhedron
_exptl_crystal_F_000 319
_exptl_crystal_size_max 0.28
_exptl_crystal_size_mid 0.17
_exptl_crystal_size_min 0.13
_refine_diff_density_max 1.437
_refine_diff_density_min -0.540
_refine_diff_density_rms 0.117
_refine_ls_extinction_method none
_refine_ls_goodness_of_fit_all 1.170
_refine_ls_goodness_of_fit_obs 1.179
_refine_ls_matrix_type full
_refine_ls_number_parameters 22
_refine_ls_number_reflns 223
_refine_ls_number_restraints 0
_refine_ls_restrained_S_all 1.170
_refine_ls_restrained_S_obs 1.179
_refine_ls_R_factor_all 0.0332
_refine_ls_R_factor_obs 0.0323
_refine_ls_shift/esd_max -0.002
_refine_ls_shift/esd_mean 0.001
_refine_ls_structure_factor_coef Fsqd
_refine_ls_weighting_details 'w=1/[\s^2^(Fo^2^)+(0.0509P)^2^+1.9839P] where P=(Fo^2^+2Fc^2^)/3'
_refine_ls_weighting_scheme calc
_refine_ls_wR_factor_all 0.0887
_refine_ls_wR_factor_obs 0.0878
_reflns_number_observed 216
_reflns_number_total 223
_reflns_observed_criterion >2sigma(I)
_cod_depositor_comments
;
The following automatic conversions were performed:

'_refine_ls_weighting_scheme' value 'calc
w=1/[\s^2^(Fo^2^)+(0.0509P)^2^+1.9839P] where P=(Fo^2^+2Fc^2^)/3' was
changed to 'calc'. New tag '_refine_ls_weighting_details' was
created. The value of the new tag was set to
'w=1/[\s^2^(Fo^2^)+(0.0509P)^2^+1.9839P] where P=(Fo^2^+2Fc^2^)/3'.

Automatic conversion script
Id: cif_fix_values 3143 2015-03-26 13:38:13Z robertas 
;
_cod_database_code 6000493

loop_
_symmetry_equiv_pos_as_xyz
'x, y, z'
'-x, -y, z'
'-y, x, z'
'y, -x, z'
'-x, y, -z'
'x, -y, -z'
'y, x, -z'
'-y, -x, -z'
'x+1/2, y+1/2, z+1/2'
'-x+1/2, -y+1/2, z+1/2'
'-y+1/2, x+1/2, z+1/2'
'y+1/2, -x+1/2, z+1/2'
'-x+1/2, y+1/2, -z+1/2'
'x+1/2, -y+1/2, -z+1/2'
'y+1/2, x+1/2, -z+1/2'
'-y+1/2, -x+1/2, -z+1/2'
'-x, -y, -z'
'x, y, -z'
'y, -x, -z'
'-y, x, -z'
'x, -y, z'
'-x, y, z'
'-y, -x, z'
'y, x, z'
'-x+1/2, -y+1/2, -z+1/2'
'x+1/2, y+1/2, -z+1/2'
'y+1/2, -x+1/2, -z+1/2'
'-y+1/2, x+1/2, -z+1/2'
'x+1/2, -y+1/2, z+1/2'
'-x+1/2, y+1/2, z+1/2'
'-y+1/2, -x+1/2, z+1/2'
'y+1/2, x+1/2, z+1/2'

loop_
_atom_site_aniso_label
_atom_site_aniso_U_11
_atom_site_aniso_U_22
_atom_site_aniso_U_33
_atom_site_aniso_U_23
_atom_site_aniso_U_13
_atom_site_aniso_U_12
V 0.0059(4) 0.0059(4) 0.0089(5) 0.000 0.000 0.000
P 0.0047(5) 0.0047(5) 0.0102(7) 0.000 0.000 0.000
O1 0.0186(15) 0.0186(15) 0.012(2) 0.000 0.000 0.000
O2 0.0051(10) 0.0127(10) 0.0122(8) 0.000 0.0008(7) 0.000
N 0.052(4) 0.037(4) 0.021(2) 0.000 0.000 -0.011(3)

loop_
_atom_site_label
_atom_site_type_symbol
_atom_site_fract_x
_atom_site_fract_y
_atom_site_fract_z
_atom_site_U_iso_or_equiv
_atom_site_thermal_displace_type
_atom_site_occupancy
_atom_site_calc_flag
_atom_site_refinement_flags
_atom_site_disorder_group
V V 0.0000 0.0000 0.27724(7) 0.0069(3) Uani 1 d S .
P P 0.5000 0.0000 0.2500 0.0065(4) Uani 1 d S .
O1 O 0.0000 0.0000 0.1607(3) 0.0164(10) Uani 1 d S .
O2 O 0.3042(3) 0.0000 0.31832(15) 0.0100(5) Uani 1 d S .
N N 0.3577(12) -0.2132(10) 0.5000 0.036(2) Uani 0.607(15) d SP .

loop_
_atom_type_symbol
_atom_type_description
_atom_type_scat_dispersion_real
_atom_type_scat_dispersion_imag
_atom_type_scat_source
O O 0.0106 0.0060 'International Tables Vol C Tables 4.2.6.8 and 6.1.1.4'
P P 0.1023 0.0942 'International Tables Vol C Tables 4.2.6.8 and 6.1.1.4'
V V 0.3005 0.5294 'International Tables Vol C Tables 4.2.6.8 and 6.1.1.4'
N N 0.0061 0.0033 'International Tables Vol C Tables 4.2.6.8 and 6.1.1.4'

loop_
_geom_angle_atom_site_label_1
_geom_angle_atom_site_label_2
_geom_angle_atom_site_label_3
_geom_angle
_geom_angle_site_symmetry_1
_geom_angle_site_symmetry_3
_geom_angle_publ_flag
O1 V O2 106.15(6) . 3 ?
O1 V O2 106.15(6) . 4 ?
O2 V O2 147.71(12) 3 4 ?
O1 V O2 106.15(6) . 2 ?
O2 V O2 85.57(3) 3 2 ?
O2 V O2 85.57(3) 4 2 ?
O1 V O2 106.15(6) . . ?
O2 V O2 85.57(3) 3 . ?
O2 V O2 85.57(3) 4 . ?
O2 V O2 147.71(12) 2 . ?
O2 P O2 111.03(8) 2_655 28_545 ?
O2 P O2 106.39(15) 2_655 . ?
O2 P O2 111.03(8) 28_545 . ?
O2 P O2 111.03(8) 2_655 27 ?
O2 P O2 106.39(15) 28_545 27 ?
O2 P O2 111.03(8) . 27 ?
P O2 V 127.05(12) . . ?
N N N 135.000(2) 23 5_656 ?

loop_
_geom_bond_atom_site_label_1
_geom_bond_atom_site_label_2
_geom_bond_distance
_geom_bond_site_symmetry_2
_geom_bond_publ_flag
V O1 1.578(5) . ?
V O2 2.000(2) 3 ?
V O2 2.000(2) 4 ?
V O2 2.000(2) 2 ?
V O2 2.000(2) . ?
P O2 1.544(2) 2_655 ?
P O2 1.544(2) 28_545 ?
P O2 1.544(2) . ?
P O2 1.544(2) 27 ?
N N 1.291(13) 23 ?
N N 1.797(15) 5_656 ?
